data_7115993
loop_
_publ_author_name
'Yong Zheng'
'Yin-Yin Pan'
'Yan-Ping Ren'
'La-Sheng Long'
'Rong-Bin Huang'
'Lan-Sun Zheng'

_publ_section_title
;
 Reversible transformation between chiral and achiral Dy6Mo4 clusters
 through a symmetric operation
;
_journal_name_full Chem.Commun.
_journal_page_first 14728
_journal_paper_doi 10.1039/C4cc07047J
_journal_volume 50
_journal_year 2014
_chemical_absolute_configuration ad
_chemical_formula_moiety 'C56 H64 Dy6 Mo4 N4 O40, 2(C6 H16 N)'
_chemical_formula_sum 'C68 H132 Dy6 Mo4 N6 O58'
_chemical_formula_weight 3320.55
_space_group_crystal_system trigonal
_space_group_IT_number 152
_space_group_name_Hall 'P 31 2"'
_space_group_name_H-M_alt 'P 31 2 1'
_symmetry_space_group_name_Hall 'P 31 2"'
_symmetry_space_group_name_H-M 'P 31 2 1'
_atom_sites_solution_hydrogens geom
_atom_sites_solution_primary heavy
_audit_creation_date 2013-04-18
_audit_creation_method
;
  Olex2 1.2
  (compiled Apr  9 2013 14:06:00, GUI svn.r4458)
;
_cell_angle_alpha 90
_cell_angle_beta 90
_cell_angle_gamma 120
_cell_formula_units_Z 3
_cell_length_a 21.9687(2)
_cell_length_b 21.9687(2)
_cell_length_c 19.0989(3)
_cell_measurement_temperature 133(2)
_cell_volume 7982.66(16)
_computing_molecular_graphics
;
O. V. Dolomanov, L. J. Bourhis, R. J. Gildea, J. A. K. Howard and H. Puschmann,
OLEX2: a complete structure solution, refinement and analysis program.
J. Appl. Cryst. (2009). 42, 339-341.
;
_computing_publication_material
;
O. V. Dolomanov, L. J. Bourhis, R. J. Gildea, J. A. K. Howard and H. Puschmann,
OLEX2: a complete structure solution, refinement and analysis program.
J. Appl. Cryst. (2009). 42, 339-341.
;
_computing_structure_refinement
;
XL, G.M. Sheldrick, Acta Cryst.
(2008). A64, 112-122
;
_computing_structure_solution
;
XS, G.M. Sheldrick, Acta Cryst.
(2008). A64, 112-122
;
_diffrn_ambient_temperature 133.15
_diffrn_measured_fraction_theta_full 0.997
_diffrn_measured_fraction_theta_max 0.997
_diffrn_measurement_device_type 'multiwire proportional'
_diffrn_measurement_method 'phi and omega scans'
_diffrn_radiation_monochromator graphite
_diffrn_radiation_type MoK\a
_diffrn_radiation_wavelength 0.71073
_diffrn_reflns_av_unetI/netI 0.0388
_diffrn_reflns_Laue_measured_fraction_full 0.997
_diffrn_reflns_Laue_measured_fraction_max 0.997
_diffrn_reflns_point_group_measured_fraction_full 0.998
_diffrn_reflns_point_group_measured_fraction_max 0.998
_diffrn_reflns_theta_full 25.242
_diffrn_reflns_theta_max 25.992
_diffrn_reflns_theta_min 2.826
_exptl_absorpt_coefficient_mu 4.708
_exptl_absorpt_correction_T_max 0.2568
_exptl_absorpt_correction_T_min 0.2193
_exptl_absorpt_correction_type multi-scan
_exptl_absorpt_process_details 'CrysAlis RED'
_exptl_crystal_colour 'clear yellowish yellow'
_exptl_crystal_colour_lustre clear
_exptl_crystal_colour_modifier yellowish
_exptl_crystal_colour_primary yellow
_exptl_crystal_density_diffrn 2.072
_exptl_crystal_description block
_exptl_crystal_F_000 4830
_exptl_crystal_size_max 0.35
_exptl_crystal_size_mid 0.35
_exptl_crystal_size_min 0.3
_refine_diff_density_max 1.537
_refine_diff_density_min -0.778
_refine_diff_density_rms 0.124
_refine_ls_abs_structure_details
;
 Refined as an inversion twin.
;
_refine_ls_abs_structure_Flack 0.002(12)
_refine_ls_extinction_method none
_refine_ls_goodness_of_fit_ref 1.065
_refine_ls_hydrogen_treatment constr
_refine_ls_matrix_type full
_refine_ls_number_parameters 562
_refine_ls_number_reflns 10454
_refine_ls_number_restraints 96
_refine_ls_restrained_S_all 1.072
_refine_ls_R_factor_all 0.0447
_refine_ls_R_factor_gt 0.0384
_refine_ls_shift/su_max 0.001
_refine_ls_shift/su_mean 0.000
_refine_ls_structure_factor_coef Fsqd
_refine_ls_weighting_details
;
 w=1/[\s^2^(Fo^2^)+(0.0454P)^2^+8.1328P]
 where P=(Fo^2^+2Fc^2^)/3
;
_refine_ls_weighting_scheme calc
_refine_ls_wR_factor_gt 0.0836
_refine_ls_wR_factor_ref 0.0859
_reflns_Friedel_coverage 0.851
_reflns_Friedel_fraction_full 0.999
_reflns_Friedel_fraction_max 0.999
_reflns_number_gt 9516
_reflns_number_total 10454
_reflns_threshold_expression 'I > 2\s(I)'
_cod_data_source_file c4cc07047j2.cif
_cod_data_source_block complex_IIa
_cod_original_cell_volume 7982.66(19)
_cod_database_code 7115993
_olex2_refinement_description
;
1. Fixed Uiso
 At 1.2 times of:
  All C(H) groups, All C(H,H) groups, All N(H) groups
 At 1.5 times of:
  All C(H,H,H) groups
2. Restrained distances
 C29-C31 = C31-C33
 2.5 with sigma of 0.02
 N3-C29 = N3-C31 = N3-C33
 1.46 with sigma of 0.02
 C29-C30 = C31-C32 = C33-C34
 1.54 with sigma of 0.02
 N3-C32 = N3-C34
 2.55 with sigma of 0.02
3. Rigid bond restraints
 C1, C6
 with sigma for 1-2 distances of 0.05 and sigma for 1-3 distances of 0.01
 C3, C4
 with sigma for 1-2 distances of 0.01 and sigma for 1-3 distances of 0.005
4. Uiso/Uaniso restraints and constraints
O15 \\sim C23: within 1.7A with sigma of 0.01 and sigma for terminal atoms of 0.005
N3 \\sim C33 \\sim C31 \\sim C32 \\sim N3 \\sim C29 \\sim C33 \\sim C34: within 1.7A with sigma of 0.01 and sigma for terminal atoms of 0.005
Uanis(C1) \\sim Ueq, Uanis(C3) \\sim Ueq: with sigma of 0.01 and sigma for terminal atoms of 0.005
Uanis(N3) \\sim Ueq, Uanis(C30) \\sim Ueq, Uanis(C31) \\sim Ueq, Uanis(C32) \\sim Ueq, Uanis(C33) \\sim Ueq, Uanis(C34) \\sim Ueq: with sigma of 0.05 and sigma for terminal atoms of 0.01
5.a Ternary CH refined with riding coordinates:
 C9(H9), C19(H19), N3(H3a)
5.b Secondary CH2 refined with riding coordinates:
 C8(H8a,H8b), C10(H10a,H10b), C18(H18a,H18b), C20(H20a,H20b), C33(H33a,H33b),
 C29(H29a,H29b), C31(H31a,H31b)
5.c Me refined with riding coordinates:
 C22(H22a,H22b,H22c), C24(H24a,H24b,H24c), C28(H28a,H28b,H28c), C30(H30a,H30b,
 H30c), C34(H34a,H34b,H34c), C32(H32a,H32b,H32c)
5.d Aromatic/amide H refined with riding coordinates:
 C2(H2), C3(H3), C4(H4), C5(H5), C7(H7), C12(H12), C13(H13), C14(H14),
 C15(H15), C17(H17)
5.e Idealised Me refined as rotating group:
 C26(H26a,H26b,H26c)
;
_shelx_estimated_absorpt_t_max 0.332
_shelx_estimated_absorpt_t_min 0.290
_shelx_space_group_comment
;
The symmetry employed for this shelxl refinement is uniquely defined
by the following loop, which should always be used as a source of
symmetry information in preference to the above space-group names.
They are only intended as comments.
;
_shelxl_version_number 2013-2

loop_
_space_group_symop_operation_xyz
'x, y, z'
'-y, x-y, z+1/3'
'-x+y, -x, z+2/3'
'y, x, -z'
'x-y, -y, -z+2/3'
'-x, -x+y, -z+1/3'

loop_
_atom_site_label
_atom_site_type_symbol
_atom_site_fract_x
_atom_site_fract_y
_atom_site_fract_z
_atom_site_U_iso_or_equiv
_atom_site_adp_type
_atom_site_occupancy
_atom_site_site_symmetry_order
_atom_site_calc_flag
_atom_site_refinement_flags_posn
_atom_site_refinement_flags_adp
_atom_site_refinement_flags_occupancy
Dy1 Dy 0.65148(3) 1.63371(3) -0.16839(3) 0.04809(17) Uani 1 1 d . . .
Dy2 Dy 0.73786(4) 1.73786(4) 0.0000 0.0713(3) Uani 1 2 d S T P
Dy3 Dy 0.54476(3) 1.37477(3) 0.01652(3) 0.02789(12) Uani 1 1 d . . .
Dy4 Dy 0.36539(3) 1.36539(3) 0.0000 0.03164(17) Uani 1 2 d S T P
Mo1 Mo 0.66829(5) 1.53988(5) -0.04040(5) 0.0345(2) Uani 1 1 d . . .
Mo2 Mo 0.52017(5) 1.47865(5) 0.12666(5) 0.0300(2) Uani 1 1 d . . .
N1 N 0.6087(6) 1.5387(6) -0.2545(5) 0.049(3) Uani 1 1 d . . .
N2 N 0.6518(5) 1.3884(5) 0.0731(5) 0.032(2) Uani 1 1 d . . .
C1 C 0.6204(10) 1.6644(11) -0.3292(9) 0.077(4) Uani 1 1 d . U .
C2 C 0.6154(13) 1.7169(13) -0.3697(11) 0.113(9) Uani 1 1 d . . .
H2 H 0.6368 1.7642 -0.3539 0.136 Uiso 1 1 calc R U .
C3 C 0.5800(15) 1.6977(17) -0.4303(15) 0.125(8) Uani 1 1 d . U .
H3 H 0.5817 1.7335 -0.4594 0.150 Uiso 1 1 calc R U .
C4 C 0.5431(14) 1.6326(16) -0.4517(11) 0.121(8) Uani 1 1 d . U .
H4 H 0.5157 1.6233 -0.4929 0.145 Uiso 1 1 calc R U .
C5 C 0.5418(13) 1.5731(14) -0.4154(9) 0.114(9) Uani 1 1 d . . .
H5 H 0.5162 1.5259 -0.4315 0.136 Uiso 1 1 calc R U .
C6 C 0.5851(10) 1.5950(11) -0.3509(7) 0.074(5) Uani 1 1 d . U .
C7 C 0.5850(8) 1.5379(9) -0.3161(6) 0.064(4) Uani 1 1 d . . .
H7 H 0.5654 1.4947 -0.3409 0.076 Uiso 1 1 calc R U .
C8 C 0.6015(7) 1.4729(7) -0.2262(6) 0.048(3) Uani 1 1 d . . .
H8A H 0.5943 1.4402 -0.2651 0.058 Uiso 1 1 calc R U .
H8B H 0.5599 1.4501 -0.1951 0.058 Uiso 1 1 calc R U .
C9 C 0.6665(7) 1.4879(7) -0.1855(6) 0.045(3) Uani 1 1 d . . .
H9 H 0.7048 1.4949 -0.2186 0.053 Uiso 1 1 calc R U .
C10 C 0.6523(7) 1.4301(7) -0.1356(6) 0.043(3) Uani 1 1 d . . .
H10A H 0.6205 1.3839 -0.1574 0.051 Uiso 1 1 calc R U .
H10B H 0.6967 1.4316 -0.1228 0.051 Uiso 1 1 calc R U .
C11 C 0.6078(6) 1.2717(5) -0.0322(5) 0.030(2) Uani 1 1 d . . .
C12 C 0.5961(6) 1.2165(6) -0.0777(5) 0.036(3) Uani 1 1 d . . .
H12 H 0.5579 1.1985 -0.1096 0.043 Uiso 1 1 calc R U .
C13 C 0.6394(7) 1.1888(6) -0.0762(6) 0.046(3) Uani 1 1 d . . .
H13 H 0.6297 1.1504 -0.1060 0.056 Uiso 1 1 calc R U .
C14 C 0.6967(6) 1.2149(7) -0.0326(6) 0.041(3) Uani 1 1 d . . .
H14 H 0.7267 1.1953 -0.0333 0.050 Uiso 1 1 calc R U .
C15 C 0.7099(6) 1.2674(6) 0.0103(6) 0.035(3) Uani 1 1 d . . .
H15 H 0.7498 1.2853 0.0401 0.042 Uiso 1 1 calc R U .
C16 C 0.6654(6) 1.2978(5) 0.0127(5) 0.031(2) Uani 1 1 d . . .
C17 C 0.6843(5) 1.3540(6) 0.0621(6) 0.033(2) Uani 1 1 d . . .
H17 H 0.7252 1.3672 0.0894 0.040 Uiso 1 1 calc R U .
C18 C 0.6782(7) 1.4431(7) 0.1262(6) 0.046(3) Uani 1 1 d . . .
H18A H 0.6964 1.4896 0.1038 0.055 Uiso 1 1 calc R U .
H18B H 0.7172 1.4432 0.1523 0.055 Uiso 1 1 calc R U .
C19 C 0.6189(7) 1.4289(7) 0.1756(6) 0.043(3) Uani 1 1 d . . .
H19 H 0.6112 1.3902 0.2083 0.052 Uiso 1 1 calc R U .
C20 C 0.6350(9) 1.4955(8) 0.2192(7) 0.060(4) Uani 1 1 d . . .
H20A H 0.6104 1.4817 0.2648 0.072 Uiso 1 1 calc R U .
H20B H 0.6861 1.5247 0.2279 0.072 Uiso 1 1 calc R U .
C21 C 0.6790(10) 1.7926(9) -0.0950(11) 0.079(5) Uani 1 1 d . . .
C22 C 0.6540(13) 1.8251(10) -0.1472(13) 0.125(9) Uani 1 1 d . . .
H22A H 0.6029 1.7961 -0.1523 0.188 Uiso 1 1 calc R U .
H22B H 0.6765 1.8286 -0.1924 0.188 Uiso 1 1 calc R U .
H22C H 0.6659 1.8722 -0.1313 0.188 Uiso 1 1 calc R U .
C23 C 0.8212(11) 1.7599(13) -0.1512(15) 0.110(6) Uani 1 1 d . U .
C24 C 0.8905(11) 1.7979(15) -0.1874(16) 0.186(16) Uani 1 1 d . . .
H24A H 0.8864 1.7780 -0.2342 0.279 Uiso 1 1 calc R U .
H24B H 0.9256 1.7930 -0.1602 0.279 Uiso 1 1 calc R U .
H24C H 0.9049 1.8478 -0.1914 0.279 Uiso 1 1 calc R U .
C25 C 0.4144(6) 1.3206(6) -0.1174(6) 0.037(3) Uani 1 1 d . . .
C26 C 0.4424(9) 1.2984(10) -0.1790(9) 0.080(5) Uani 1 1 d . . .
H26A H 0.4042 1.2552 -0.1995 0.120 Uiso 1 1 calc R U .
H26B H 0.4798 1.2899 -0.1629 0.120 Uiso 1 1 calc R U .
H26C H 0.4612 1.3358 -0.2143 0.120 Uiso 1 1 calc R U .
C27 C 0.3886(12) 1.2354(10) 0.0344(10) 0.090(6) Uani 1 1 d . . .
C28 C 0.3628(9) 1.1576(7) 0.0193(10) 0.077(5) Uani 1 1 d . . .
H28A H 0.4017 1.1483 0.0257 0.116 Uiso 1 1 calc R U .
H28B H 0.3458 1.1467 -0.0291 0.116 Uiso 1 1 calc R U .
H28C H 0.3245 1.1281 0.0515 0.116 Uiso 1 1 calc R U .
O1 O 0.6572(6) 1.6847(6) -0.2717(5) 0.074(3) Uani 1 1 d . . .
O2 O 0.6887(4) 1.5497(5) -0.1449(4) 0.047(2) Uani 1 1 d . . .
O3 O 0.6206(4) 1.4395(4) -0.0756(3) 0.0323(16) Uani 1 1 d . . .
O4 O 0.5628(4) 1.2940(4) -0.0312(4) 0.0391(18) Uani 1 1 d . . .
O5 O 0.5558(4) 1.4088(4) 0.1379(4) 0.0360(17) Uani 1 1 d . . .
O6 O 0.6108(4) 1.5335(4) 0.1791(4) 0.043(2) Uani 1 1 d . . .
O7 O 0.6900(4) 1.6309(4) -0.0511(5) 0.049(2) Uani 1 1 d . . .
O8 O 0.7429(5) 1.5460(5) -0.0073(4) 0.051(2) Uani 1 1 d . . .
O9 O 0.6073(4) 1.5030(4) 0.0284(3) 0.0317(15) Uani 1 1 d . . .
O10 O 0.4691(4) 1.4178(4) 0.0579(3) 0.0303(16) Uani 1 1 d . . .
O11 O 0.4630(5) 1.4552(5) 0.1943(4) 0.047(2) Uani 1 1 d . . .
O12 O 0.5347(4) 1.5625(4) 0.1029(4) 0.0313(16) Uani 1 1 d . . .
O13 O 0.6646(5) 1.7308(5) -0.1043(6) 0.066(3) Uani 1 1 d . . .
O14 O 0.7158(8) 1.8271(6) -0.0417(9) 0.109(5) Uani 1 1 d . . .
O15 O 0.7716(6) 1.7100(7) -0.1811(7) 0.094(4) Uani 1 1 d . U .
O16 O 0.8187(6) 1.7790(8) -0.0867(10) 0.121(6) Uani 1 1 d . . .
O17 O 0.4559(4) 1.3519(4) -0.0664(4) 0.044(2) Uani 1 1 d . . .
O18 O 0.3553(4) 1.3142(4) -0.1172(5) 0.047(2) Uani 1 1 d . . .
O19 O 0.4502(5) 1.2740(5) 0.0630(7) 0.075(3) Uani 1 1 d . . .
O20 O 0.3387(8) 1.2531(6) 0.0261(7) 0.101(4) Uani 1 1 d . . .
C33 C 0.397(2) 1.285(2) 0.2272(19) 0.262(11) Uani 1 1 d D U .
H33A H 0.3954 1.3264 0.2077 0.314 Uiso 1 1 calc R U .
H33B H 0.4401 1.2873 0.2102 0.314 Uiso 1 1 calc R U .
C29 C 0.465(2) 1.362(2) 0.3182(19) 0.271(13) Uani 1 1 d D U .
H29A H 0.4983 1.3740 0.2786 0.325 Uiso 1 1 calc R U .
H29B H 0.4529 1.3998 0.3229 0.325 Uiso 1 1 calc R U .
N3 N 0.400(2) 1.2915(18) 0.3073(18) 0.266(10) Uani 1 1 d D U .
H3A H 0.4067 1.2535 0.3283 0.319 Uiso 1 1 calc R U .
C30 C 0.4960(18) 1.3542(18) 0.3835(18) 0.178(13) Uani 1 1 d D U .
H30A H 0.5364 1.3996 0.3967 0.267 Uiso 1 1 calc R U .
H30B H 0.5115 1.3198 0.3764 0.267 Uiso 1 1 calc R U .
H30C H 0.4607 1.3379 0.4208 0.267 Uiso 1 1 calc R U .
C31 C 0.338(2) 1.290(2) 0.337(2) 0.278(12) Uani 1 1 d D U .
H31A H 0.3385 1.2845 0.3880 0.333 Uiso 1 1 calc R U .
H31B H 0.2957 1.2478 0.3181 0.333 Uiso 1 1 calc R U .
C34 C 0.336(2) 1.221(2) 0.1997(19) 0.266(12) Uani 1 1 d D U .
H34A H 0.3165 1.2331 0.1593 0.399 Uiso 1 1 calc R U .
H34B H 0.3001 1.1996 0.2361 0.399 Uiso 1 1 calc R U .
H34C H 0.3512 1.1880 0.1852 0.399 Uiso 1 1 calc R U .
C32 C 0.333(2) 1.357(2) 0.320(2) 0.280(12) Uani 1 1 d D U .
H32A H 0.2851 1.3472 0.3308 0.420 Uiso 1 1 calc R U .
H32B H 0.3421 1.3680 0.2699 0.420 Uiso 1 1 calc R U .
H32C H 0.3669 1.3962 0.3479 0.420 Uiso 1 1 calc R U .

loop_
_atom_site_aniso_label
_atom_site_aniso_U_11
_atom_site_aniso_U_22
_atom_site_aniso_U_33
_atom_site_aniso_U_23
_atom_site_aniso_U_13
_atom_site_aniso_U_12
Dy1 0.0488(3) 0.0490(4) 0.0572(4) 0.0207(3) 0.0292(3) 0.0325(3)
Dy2 0.0374(3) 0.0374(3) 0.1175(9) -0.0160(3) 0.0160(3) 0.0025(4)
Dy3 0.0297(3) 0.0288(2) 0.0335(2) -0.0046(2) -0.0055(2) 0.0208(2)
Dy4 0.0256(3) 0.0256(3) 0.0475(4) 0.00245(16) -0.00245(16) 0.0156(3)
Mo1 0.0256(5) 0.0370(5) 0.0431(5) -0.0038(4) 0.0010(4) 0.0172(4)
Mo2 0.0382(5) 0.0356(5) 0.0285(4) -0.0039(4) -0.0019(4) 0.0277(4)
N1 0.066(7) 0.079(8) 0.033(5) 0.015(5) 0.024(5) 0.058(6)
N2 0.035(5) 0.035(5) 0.038(5) -0.002(4) -0.005(4) 0.027(4)
C1 0.093(10) 0.101(10) 0.068(8) 0.039(8) 0.042(7) 0.073(8)
C2 0.16(2) 0.15(2) 0.099(14) 0.085(14) 0.099(15) 0.135(18)
C3 0.144(14) 0.141(13) 0.124(14) 0.033(10) 0.011(10) 0.098(11)
C4 0.15(2) 0.170(18) 0.081(13) 0.028(15) -0.016(13) 0.112(19)
C5 0.18(2) 0.20(2) 0.066(11) 0.015(13) 0.013(12) 0.18(2)
C6 0.106(13) 0.123(15) 0.040(8) 0.026(9) 0.032(8) 0.093(13)
C7 0.089(11) 0.117(13) 0.030(7) 0.000(7) 0.016(7) 0.086(11)
C8 0.064(8) 0.079(9) 0.029(6) 0.002(6) 0.012(6) 0.055(8)
C9 0.043(7) 0.065(8) 0.043(7) -0.001(6) 0.011(6) 0.040(7)
C10 0.057(8) 0.045(7) 0.045(6) -0.002(6) 0.008(6) 0.040(7)
C11 0.040(6) 0.021(5) 0.025(5) 0.005(4) 0.004(5) 0.013(5)
C12 0.049(7) 0.031(6) 0.029(5) 0.001(5) 0.008(5) 0.021(5)
C13 0.085(10) 0.025(6) 0.043(6) 0.015(5) 0.035(7) 0.038(7)
C14 0.048(7) 0.048(7) 0.045(6) 0.014(6) 0.014(6) 0.037(6)
C15 0.030(6) 0.043(7) 0.047(6) 0.008(5) 0.013(5) 0.028(5)
C16 0.040(6) 0.028(5) 0.033(5) 0.014(4) 0.010(5) 0.022(5)
C17 0.025(5) 0.037(6) 0.039(6) 0.003(5) -0.007(5) 0.017(5)
C18 0.057(8) 0.054(8) 0.043(6) -0.014(6) -0.022(6) 0.041(7)
C19 0.073(9) 0.059(8) 0.032(6) -0.012(5) -0.012(6) 0.059(7)
C20 0.094(11) 0.082(10) 0.048(7) -0.033(7) -0.038(8) 0.077(10)
C21 0.077(12) 0.051(10) 0.114(15) 0.036(10) 0.050(11) 0.035(9)
C22 0.14(2) 0.061(12) 0.21(3) 0.052(15) 0.038(18) 0.073(13)
C23 0.070(10) 0.086(11) 0.162(14) 0.043(12) 0.054(11) 0.030(8)
C24 0.068(14) 0.15(3) 0.26(4) -0.02(3) 0.081(19) -0.007(16)
C25 0.038(6) 0.039(6) 0.042(6) -0.017(5) -0.016(5) 0.024(5)
C26 0.066(10) 0.096(13) 0.086(11) -0.049(10) -0.019(9) 0.047(10)
C27 0.099(15) 0.076(12) 0.108(14) 0.026(11) 0.031(12) 0.054(12)
C28 0.069(11) 0.040(8) 0.126(14) 0.004(9) -0.035(10) 0.029(8)
O1 0.096(8) 0.080(7) 0.064(6) 0.033(6) 0.051(6) 0.058(7)
O2 0.038(5) 0.061(6) 0.053(5) 0.009(4) 0.016(4) 0.033(4)
O3 0.037(4) 0.044(4) 0.028(4) -0.001(3) 0.003(3) 0.030(4)
O4 0.038(4) 0.035(4) 0.053(5) -0.014(4) -0.012(4) 0.025(4)
O5 0.056(5) 0.041(4) 0.029(4) -0.003(3) -0.005(3) 0.038(4)
O6 0.063(6) 0.051(5) 0.036(4) -0.020(4) -0.022(4) 0.044(4)
O7 0.029(4) 0.044(5) 0.071(6) -0.004(4) 0.012(4) 0.017(4)
O8 0.038(5) 0.055(5) 0.063(5) -0.006(5) -0.001(4) 0.025(4)
O9 0.030(4) 0.039(4) 0.030(3) -0.011(3) -0.005(3) 0.021(3)
O10 0.037(4) 0.037(4) 0.028(4) -0.002(3) 0.003(3) 0.026(3)
O11 0.061(6) 0.053(5) 0.041(4) -0.002(4) 0.005(4) 0.038(5)
O12 0.035(4) 0.030(4) 0.038(4) -0.004(3) -0.002(3) 0.023(3)
O13 0.065(6) 0.037(5) 0.094(7) 0.015(5) 0.031(6) 0.023(5)
O14 0.115(11) 0.037(6) 0.147(13) 0.004(7) 0.050(10) 0.017(7)
O15 0.058(7) 0.076(8) 0.148(11) 0.039(8) 0.061(8) 0.032(6)
O16 0.052(7) 0.089(10) 0.175(15) 0.012(10) 0.056(9) -0.001(7)
O17 0.046(5) 0.047(5) 0.057(5) -0.021(4) -0.019(4) 0.038(4)
O18 0.041(5) 0.041(5) 0.063(5) -0.017(4) -0.027(4) 0.023(4)
O19 0.044(6) 0.035(5) 0.146(10) 0.027(6) 0.014(6) 0.020(5)
O20 0.131(12) 0.061(7) 0.138(11) 0.034(7) 0.042(9) 0.067(8)
C33 0.280(16) 0.261(15) 0.248(14) 0.028(12) -0.021(12) 0.137(12)
C29 0.31(2) 0.26(2) 0.207(17) 0.036(17) -0.018(18) 0.109(18)
N3 0.290(16) 0.264(15) 0.238(14) 0.038(13) -0.011(13) 0.135(13)
C30 0.177(17) 0.179(17) 0.203(18) 0.006(12) -0.011(12) 0.107(13)
C31 0.295(16) 0.272(16) 0.267(15) 0.035(12) -0.004(12) 0.142(12)
C34 0.281(15) 0.263(15) 0.254(14) 0.023(11) -0.018(11) 0.136(11)
C32 0.294(16) 0.272(16) 0.272(15) 0.030(11) -0.002(11) 0.142(11)

loop_
_atom_type_symbol
_atom_type_description
_atom_type_scat_dispersion_real
_atom_type_scat_dispersion_imag
_atom_type_scat_source
C C 0.0033 0.0016 'International Tables Vol C Tables 4.2.6.8 and 6.1.1.4'
H H 0.0000 0.0000 'International Tables Vol C Tables 4.2.6.8 and 6.1.1.4'
N N 0.0061 0.0033 'International Tables Vol C Tables 4.2.6.8 and 6.1.1.4'
O O 0.0106 0.0060 'International Tables Vol C Tables 4.2.6.8 and 6.1.1.4'
Mo Mo -1.6832 0.6857 'International Tables Vol C Tables 4.2.6.8 and 6.1.1.4'
Dy Dy -0.1892 4.4098 'International Tables Vol C Tables 4.2.6.8 and 6.1.1.4'

loop_
_geom_angle_atom_site_label_1
_geom_angle_atom_site_label_2
_geom_angle_atom_site_label_3
_geom_angle
_geom_angle_site_symmetry_1
_geom_angle_site_symmetry_3
Mo1 Dy1 Dy2 65.24(2) . .
Mo1 Dy1 Mo2 78.75(2) . 4_465
Mo2 Dy1 Dy2 105.96(2) 4_465 .
N1 Dy1 Dy2 158.9(2) . .
N1 Dy1 Mo1 94.5(2) . .
N1 Dy1 Mo2 73.9(2) . 4_465
O1 Dy1 Dy2 123.4(3) . .
O1 Dy1 Mo1 163.4(3) . .
O1 Dy1 Mo2 109.4(3) . 4_465
O1 Dy1 N1 74.7(4) . .
O1 Dy1 O2 126.3(3) . .
O1 Dy1 O6 79.3(3) . 4_465
O1 Dy1 O7 154.2(4) . .
O1 Dy1 O12 136.2(4) . 4_465
O1 Dy1 O13 93.1(4) . .
O1 Dy1 O15 77.8(5) . .
O2 Dy1 Dy2 92.5(2) . .
O2 Dy1 Mo1 37.22(19) . .
O2 Dy1 Mo2 94.36(19) . 4_465
O2 Dy1 N1 66.6(3) . .
O2 Dy1 O7 63.1(3) . .
O2 Dy1 O12 69.3(2) . 4_465
O6 Dy1 Dy2 110.90(19) 4_465 .
O6 Dy1 Mo1 112.10(17) 4_465 .
O6 Dy1 Mo2 34.73(18) 4_465 4_465
O6 Dy1 N1 81.4(3) 4_465 .
O6 Dy1 O2 127.1(3) 4_465 .
O6 Dy1 O7 115.6(2) 4_465 .
O6 Dy1 O12 63.3(2) 4_465 4_465
O7 Dy1 Dy2 33.15(19) . .
O7 Dy1 Mo1 32.09(19) . .
O7 Dy1 Mo2 92.31(18) . 4_465
O7 Dy1 N1 126.4(3) . .
O7 Dy1 O12 68.4(2) . 4_465
O12 Dy1 Dy2 92.23(17) 4_465 .
O12 Dy1 Mo1 49.88(16) 4_465 .
O12 Dy1 Mo2 28.98(16) 4_465 4_465
O12 Dy1 N1 77.8(3) 4_465 .
O13 Dy1 Dy2 39.2(3) . .
O13 Dy1 Mo1 100.3(3) . .
O13 Dy1 Mo2 97.4(2) . 4_465
O13 Dy1 N1 161.1(4) . .
O13 Dy1 O2 131.7(3) . .
O13 Dy1 O6 82.2(3) . 4_465
O13 Dy1 O7 69.7(3) . .
O13 Dy1 O12 102.9(3) . 4_465
O15 Dy1 Dy2 67.3(4) . .
O15 Dy1 Mo1 94.9(3) . .
O15 Dy1 Mo2 172.4(4) . 4_465
O15 Dy1 N1 111.0(4) . .
O15 Dy1 O2 82.8(4) . .
O15 Dy1 O6 149.7(4) . 4_465
O15 Dy1 O7 80.1(4) . .
O15 Dy1 O12 144.8(4) . 4_465
O15 Dy1 O13 79.6(4) . .
Dy1 Dy2 Dy1 114.18(3) 4_465 .
C21 Dy2 Dy1 61.4(4) 4_465 4_465
C21 Dy2 Dy1 117.4(3) . 4_465
C21 Dy2 Dy1 117.4(3) 4_465 .
C21 Dy2 Dy1 61.4(4) . .
C21 Dy2 C21 178.1(7) 4_465 .
O7 Dy2 Dy1 89.7(2) 4_465 .
O7 Dy2 Dy1 35.6(2) . .
O7 Dy2 Dy1 89.7(2) . 4_465
O7 Dy2 Dy1 35.6(2) 4_465 4_465
O7 Dy2 C21 83.4(4) . 4_465
O7 Dy2 C21 95.2(5) 4_465 4_465
O7 Dy2 C21 95.2(5) . .
O7 Dy2 C21 83.4(4) 4_465 .
O7 Dy2 O7 82.4(4) 4_465 .
O7 Dy2 O13 80.2(3) 4_465 .
O7 Dy2 O13 69.1(3) . .
O7 Dy2 O13 69.1(3) 4_465 4_465
O7 Dy2 O13 80.2(3) . 4_465
O7 Dy2 O14 122.1(5) 4_465 4_465
O7 Dy2 O14 86.3(4) . 4_465
O7 Dy2 O14 86.3(4) 4_465 .
O7 Dy2 O14 122.1(5) . .
O7 Dy2 O16 87.9(5) . .
O7 Dy2 O16 158.2(5) 4_465 .
O7 Dy2 O16 87.9(5) 4_465 4_465
O7 Dy2 O16 158.2(5) . 4_465
O13 Dy2 Dy1 36.2(2) . .
O13 Dy2 Dy1 115.3(2) 4_465 .
O13 Dy2 Dy1 115.3(2) . 4_465
O13 Dy2 Dy1 36.1(2) 4_465 4_465
O13 Dy2 C21 152.5(4) . 4_465
O13 Dy2 C21 152.5(4) 4_465 .
O13 Dy2 C21 26.1(5) . .
O13 Dy2 C21 26.1(5) 4_465 4_465
O13 Dy2 O13 139.0(4) 4_465 .
O14 Dy2 Dy1 88.1(4) . .
O14 Dy2 Dy1 88.1(4) 4_465 4_465
O14 Dy2 Dy1 111.7(3) . 4_465
O14 Dy2 Dy1 111.7(3) 4_465 .
O14 Dy2 C21 154.4(5) . 4_465
O14 Dy2 C21 154.4(5) 4_465 .
O14 Dy2 C21 26.9(4) . .
O14 Dy2 C21 26.9(4) 4_465 4_465
O14 Dy2 O13 145.0(4) . 4_465
O14 Dy2 O13 53.0(5) 4_465 4_465
O14 Dy2 O13 145.0(4) 4_465 .
O14 Dy2 O13 53.0(5) . .
O14 Dy2 O14 143.9(8) . 4_465
O16 Dy2 Dy1 164.4(5) 4_465 .
O16 Dy2 Dy1 71.4(4) . .
O16 Dy2 Dy1 71.4(4) 4_465 4_465
O16 Dy2 Dy1 164.4(5) . 4_465
O16 Dy2 C21 103.0(6) . 4_465
O16 Dy2 C21 78.1(5) 4_465 4_465
O16 Dy2 C21 103.0(6) 4_465 .
O16 Dy2 C21 78.1(5) . .
O16 Dy2 O13 128.4(5) 4_465 .
O16 Dy2 O13 78.2(5) . .
O16 Dy2 O13 128.4(5) . 4_465
O16 Dy2 O13 78.2(5) 4_465 4_465
O16 Dy2 O14 76.3(6) 4_465 .
O16 Dy2 O14 82.4(5) . .
O16 Dy2 O14 76.3(6) . 4_465
O16 Dy2 O14 82.4(5) 4_465 4_465
O16 Dy2 O16 107.3(8) . 4_465
Mo1 Dy3 Dy4 106.06(2) . .
Mo2 Dy3 Dy4 65.030(19) . .
Mo2 Dy3 Mo1 77.92(2) . .
N2 Dy3 Dy4 158.4(2) . .
N2 Dy3 Mo1 79.0(2) . .
N2 Dy3 Mo2 96.4(2) . .
O3 Dy3 Dy4 111.56(17) . .
O3 Dy3 Mo1 34.87(18) . .
O3 Dy3 Mo2 111.46(17) . .
O3 Dy3 N2 84.9(3) . .
O3 Dy3 O5 127.0(3) . .
O3 Dy3 O9 63.5(2) . .
O3 Dy3 O10 115.2(2) . .
O3 Dy3 O17 83.5(3) . .
O4 Dy3 Dy4 121.00(19) . .
O4 Dy3 Mo1 110.7(2) . .
O4 Dy3 Mo2 165.4(2) . .
O4 Dy3 N2 74.5(3) . .
O4 Dy3 O3 79.6(3) . .
O4 Dy3 O5 128.2(3) . .
O4 Dy3 O9 137.9(3) . .
O4 Dy3 O10 152.5(3) . .
O4 Dy3 O17 90.8(3) . .
O4 Dy3 O19 80.0(3) . .
O5 Dy3 Dy4 92.09(18) . .
O5 Dy3 Mo1 94.17(19) . .
O5 Dy3 Mo2 37.59(16) . .
O5 Dy3 N2 66.4(3) . .
O5 Dy3 O9 69.1(2) . .
O5 Dy3 O10 63.0(2) . .
O9 Dy3 Dy4 92.29(16) . .
O9 Dy3 Mo1 28.92(16) . .
O9 Dy3 Mo2 49.13(16) . .
O9 Dy3 N2 82.4(3) . .
O10 Dy3 Dy4 33.28(16) . .
O10 Dy3 Mo1 91.44(17) . .
O10 Dy3 Mo2 31.76(16) . .
O10 Dy3 N2 127.5(3) . .
O10 Dy3 O9 67.7(2) . .
O17 Dy3 Dy4 38.78(19) . .
O17 Dy3 Mo1 98.3(2) . .
O17 Dy3 Mo2 99.71(17) . .
O17 Dy3 N2 162.8(3) . .
O17 Dy3 O5 130.8(3) . .
O17 Dy3 O9 103.6(2) . .
O17 Dy3 O10 69.3(2) . .
O19 Dy3 Dy4 65.0(2) . .
O19 Dy3 Mo1 169.0(2) . .
O19 Dy3 Mo2 92.1(3) . .
O19 Dy3 N2 107.0(3) . .
O19 Dy3 O3 152.6(4) . .
O19 Dy3 O5 80.3(4) . .
O19 Dy3 O9 141.2(3) . .
O19 Dy3 O10 77.6(3) . .
O19 Dy3 O17 78.6(4) . .
Dy3 Dy4 Dy3 114.92(2) . 4_465
C25 Dy4 Dy3 62.1(2) 4_465 4_465
C25 Dy4 Dy3 116.7(2) . 4_465
C25 Dy4 Dy3 62.1(2) . .
C25 Dy4 Dy3 116.7(2) 4_465 .
C25 Dy4 C25 178.2(5) . 4_465
O10 Dy4 Dy3 35.91(16) . .
O10 Dy4 Dy3 35.91(17) 4_465 4_465
O10 Dy4 Dy3 89.68(18) 4_465 .
O10 Dy4 Dy3 89.69(18) . 4_465
O10 Dy4 C25 82.8(3) . 4_465
O10 Dy4 C25 82.8(3) 4_465 .
O10 Dy4 C25 95.8(3) 4_465 4_465
O10 Dy4 C25 95.8(3) . .
O10 Dy4 O10 81.4(4) . 4_465
O10 Dy4 O17 69.5(2) 4_465 4_465
O10 Dy4 O17 80.6(3) 4_465 .
O10 Dy4 O17 69.5(2) . .
O10 Dy4 O17 80.6(3) . 4_465
O10 Dy4 O18 120.9(2) 4_465 4_465
O10 Dy4 O18 84.3(3) . 4_465
O10 Dy4 O18 84.3(3) 4_465 .
O10 Dy4 O18 120.9(2) . .
O10 Dy4 O20 95.3(4) 4_465 4_465
O10 Dy4 O20 95.3(4) . .
O10 Dy4 O20 156.9(4) 4_465 .
O10 Dy4 O20 156.9(4) . 4_465
O17 Dy4 Dy3 116.17(19) . 4_465
O17 Dy4 Dy3 36.38(17) . .
O17 Dy4 Dy3 116.17(19) 4_465 .
O17 Dy4 Dy3 36.38(17) 4_465 4_465
O17 Dy4 C25 152.3(3) 4_465 .
O17 Dy4 C25 26.4(3) . .
O17 Dy4 C25 26.4(3) 4_465 4_465
O17 Dy4 C25 152.3(3) . 4_465
O17 Dy4 O17 140.4(4) 4_465 .
O18 Dy4 Dy3 109.82(19) 4_465 .
O18 Dy4 Dy3 87.41(18) 4_465 4_465
O18 Dy4 Dy3 109.82(19) . 4_465
O18 Dy4 Dy3 87.41(18) . .
O18 Dy4 C25 25.4(3) 4_465 4_465
O18 Dy4 C25 25.4(3) . .
O18 Dy4 C25 155.8(3) 4_465 .
O18 Dy4 C25 155.8(3) . 4_465
O18 Dy4 O17 143.6(3) 4_465 .
O18 Dy4 O17 51.7(3) . .
O18 Dy4 O17 51.7(3) 4_465 4_465
O18 Dy4 O17 143.6(3) . 4_465
O18 Dy4 O18 148.3(4) . 4_465
O20 Dy4 Dy3 75.2(4) . .
O20 Dy4 Dy3 75.2(4) 4_465 4_465
O20 Dy4 Dy3 167.0(3) . 4_465
O20 Dy4 Dy3 167.0(3) 4_465 .
O20 Dy4 C25 106.5(4) 4_465 .
O20 Dy4 C25 106.5(4) . 4_465
O20 Dy4 C25 74.8(4) 4_465 4_465
O20 Dy4 C25 74.8(4) . .
O20 Dy4 O17 76.9(4) 4_465 4_465
O20 Dy4 O17 76.9(4) . .
O20 Dy4 O17 132.8(4) 4_465 .
O20 Dy4 O17 132.8(4) . 4_465
O20 Dy4 O18 81.1(4) 4_465 .
O20 Dy4 O18 77.9(4) . .
O20 Dy4 O18 77.9(4) 4_465 4_465
O20 Dy4 O18 81.1(4) . 4_465
O20 Dy4 O20 96.3(8) 4_465 .
Dy1 Mo1 Dy3 127.59(3) . .
O2 Mo1 Dy1 45.7(2) . .
O2 Mo1 Dy3 116.0(3) . .
O3 Mo1 Dy1 105.85(19) . .
O3 Mo1 Dy3 41.53(19) . .
O3 Mo1 O2 75.9(3) . .
O7 Mo1 Dy1 44.6(3) . .
O7 Mo1 Dy3 145.9(2) . .
O7 Mo1 O2 81.4(4) . .
O7 Mo1 O3 150.2(3) . .
O8 Mo1 Dy1 128.7(3) . .
O8 Mo1 Dy3 100.8(3) . .
O8 Mo1 O2 101.8(4) . .
O8 Mo1 O3 99.4(4) . .
O8 Mo1 O7 104.0(4) . .
O8 Mo1 O9 103.9(4) . .
O9 Mo1 Dy1 122.6(2) . .
O9 Mo1 Dy3 42.3(2) . .
O9 Mo1 O2 149.2(3) . .
O9 Mo1 O3 83.4(3) . .
O9 Mo1 O7 108.1(3) . .
Dy3 Mo2 Dy1 128.69(3) . 4_465
O5 Mo2 Dy1 117.7(2) . 4_465
O5 Mo2 Dy3 45.78(19) . .
O6 Mo2 Dy1 42.8(2) . 4_465
O6 Mo2 Dy3 105.9(2) . .
O6 Mo2 O5 76.2(3) . .
O10 Mo2 Dy1 145.6(2) . 4_465
O10 Mo2 Dy3 44.8(2) . .
O10 Mo2 O5 81.4(3) . .
O10 Mo2 O6 150.4(3) . .
O11 Mo2 Dy1 100.2(3) . 4_465
O11 Mo2 Dy3 128.5(3) . .
O11 Mo2 O5 101.3(3) . .
O11 Mo2 O6 99.5(4) . .
O11 Mo2 O10 103.8(4) . .
O11 Mo2 O12 103.5(4) . .
O12 Mo2 Dy1 41.7(2) . 4_465
O12 Mo2 Dy3 123.0(2) . .
O12 Mo2 O5 150.4(3) . .
O12 Mo2 O6 83.9(3) . .
O12 Mo2 O10 107.9(3) . .
C7 N1 Dy1 127.5(10) . .
C7 N1 C8 118.5(12) . .
C8 N1 Dy1 113.4(7) . .
C17 N2 Dy3 129.1(7) . .
C17 N2 C18 119.3(9) . .
C18 N2 Dy3 111.6(6) . .
C6 C1 C2 120(2) . .
O1 C1 C2 118(2) . .
O1 C1 C6 122.6(15) . .
C3 C2 C1 119(3) . .
C4 C3 C2 124(3) . .
C3 C4 C5 124(2) . .
C4 C5 C6 112(2) . .
C1 C6 C5 121.4(16) . .
C1 C6 C7 125.9(16) . .
C7 C6 C5 112.6(18) . .
N1 C7 C6 126.5(16) . .
N1 C8 C9 110.3(12) . .
C10 C9 C8 111.7(11) . .
O2 C9 C8 108.9(9) . .
O2 C9 C10 106.9(10) . .
O3 C10 C9 107.7(9) . .
C16 C11 C12 118.2(10) . .
O4 C11 C12 119.2(10) . .
O4 C11 C16 122.5(9) . .
C13 C12 C11 120.3(12) . .
C12 C13 C14 121.8(11) . .
C15 C14 C13 119.7(10) . .
C14 C15 C16 121.5(11) . .
C11 C16 C15 118.5(10) . .
C11 C16 C17 124.8(9) . .
C15 C16 C17 116.7(10) . .
N2 C17 C16 127.0(10) . .
N2 C18 C19 108.6(10) . .
C18 C19 C20 111.9(12) . .
O5 C19 C18 110.8(8) . .
O5 C19 C20 106.8(8) . .
O6 C20 C19 106.7(9) . .
C22 C21 Dy2 175.3(13) . .
O13 C21 Dy2 63.1(10) . .
O13 C21 C22 119(2) . .
O13 C21 O14 120.0(17) . .
O14 C21 Dy2 57.0(9) . .
O14 C21 C22 121.5(17) . .
O15 C23 C24 119(3) . .
O15 C23 O16 124.0(18) . .
O16 C23 C24 117(2) . .
C26 C25 Dy4 178.4(10) . .
O17 C25 Dy4 60.5(5) . .
O17 C25 C26 118.1(11) . .
O18 C25 Dy4 58.9(6) . .
O18 C25 C26 122.5(11) . .
O18 C25 O17 119.2(10) . .
O19 C27 C28 119.2(16) . .
O19 C27 O20 126.4(18) . .
O20 C27 C28 113.5(18) . .
C1 O1 Dy1 134.5(11) . .
Mo1 O2 Dy1 97.1(3) . .
C9 O2 Dy1 123.1(7) . .
C9 O2 Mo1 118.8(7) . .
Mo1 O3 Dy3 103.6(3) . .
C10 O3 Dy3 140.6(7) . .
C10 O3 Mo1 113.9(7) . .
C11 O4 Dy3 141.8(7) . .
Mo2 O5 Dy3 96.6(3) . .
C19 O5 Dy3 120.9(6) . .
C19 O5 Mo2 119.8(6) . .
Mo2 O6 Dy1 102.5(3) . 4_465
C20 O6 Dy1 138.3(7) . 4_465
C20 O6 Mo2 117.9(8) . .
Dy2 O7 Dy1 111.2(4) . .
Mo1 O7 Dy1 103.3(4) . .
Mo1 O7 Dy2 145.4(5) . .
Mo1 O9 Dy3 108.7(3) . .
Dy4 O10 Dy3 110.8(3) . .
Mo2 O10 Dy3 103.5(3) . .
Mo2 O10 Dy4 145.7(4) . .
Mo2 O12 Dy1 109.3(3) . 4_465
Dy1 O13 Dy2 104.7(4) . .
C21 O13 Dy1 156.2(12) . .
C21 O13 Dy2 90.8(12) . .
C21 O14 Dy2 96.0(10) . .
C23 O15 Dy1 140.7(14) . .
C23 O16 Dy2 135.3(13) . .
Dy3 O17 Dy4 104.8(3) . .
C25 O17 Dy3 156.6(7) . .
C25 O17 Dy4 93.2(6) . .
C25 O18 Dy4 95.8(7) . .
C27 O19 Dy3 127.1(11) . .
C27 O20 Dy4 122.1(12) . .
C34 C33 N3 115(2) . .
C30 C29 N3 104(3) . .
C29 N3 C33 102(3) . .
C31 N3 C33 112(2) . .
C31 N3 C29 112(2) . .
N3 C31 C32 114(2) . .

loop_
_geom_bond_atom_site_label_1
_geom_bond_atom_site_label_2
_geom_bond_distance
_geom_bond_site_symmetry_2
Dy1 Dy2 3.8519(9) .
Dy1 Mo1 3.3350(12) .
Dy1 Mo2 3.4353(11) 4_465
Dy1 N1 2.445(11) .
Dy1 O1 2.241(10) .
Dy1 O2 2.405(8) .
Dy1 O6 2.390(8) 4_465
Dy1 O7 2.406(9) .
Dy1 O12 2.422(7) 4_465
Dy1 O13 2.349(10) .
Dy1 O15 2.325(11) .
Dy2 Dy1 3.8519(9) 4_465
Dy2 C21 2.822(19) .
Dy2 C21 2.822(19) 4_465
Dy2 O7 2.260(8) 4_465
Dy2 O7 2.260(8) .
Dy2 O13 2.516(11) 4_465
Dy2 O13 2.516(11) .
Dy2 O14 2.381(15) .
Dy2 O14 2.381(15) 4_465
Dy2 O16 2.260(14) .
Dy2 O16 2.260(14) 4_465
Dy3 Dy4 3.8546(6) .
Dy3 Mo1 3.4437(11) .
Dy3 Mo2 3.3403(10) .
Dy3 N2 2.466(8) .
Dy3 O3 2.349(7) .
Dy3 O4 2.200(7) .
Dy3 O5 2.410(7) .
Dy3 O9 2.449(7) .
Dy3 O10 2.419(6) .
Dy3 O17 2.365(7) .
Dy3 O19 2.325(10) .
Dy4 Dy3 3.8546(6) 4_465
Dy4 C25 2.866(11) 4_465
Dy4 C25 2.866(11) .
Dy4 O10 2.263(7) .
Dy4 O10 2.263(7) 4_465
Dy4 O17 2.497(8) .
Dy4 O17 2.497(7) 4_465
Dy4 O18 2.466(8) .
Dy4 O18 2.466(8) 4_465
Dy4 O20 2.287(11) .
Dy4 O20 2.287(11) 4_465
Mo1 O2 2.033(8) .
Mo1 O3 2.026(7) .
Mo1 O7 1.821(8) .
Mo1 O8 1.698(9) .
Mo1 O9 1.758(7) .
Mo2 Dy1 3.4354(11) 4_465
Mo2 O5 2.051(7) .
Mo2 O6 2.005(8) .
Mo2 O10 1.808(7) .
Mo2 O11 1.693(8) .
Mo2 O12 1.764(7) .
N1 C7 1.284(16) .
N1 C8 1.477(16) .
N2 C17 1.290(13) .
N2 C18 1.452(14) .
C1 C2 1.44(2) .
C1 C6 1.38(3) .
C1 O1 1.30(2) .
C2 C3 1.34(3) .
C3 C4 1.31(3) .
C4 C5 1.47(3) .
C5 C6 1.48(3) .
C6 C7 1.42(2) .
C8 C9 1.510(17) .
C9 C10 1.491(17) .
C9 O2 1.422(15) .
C10 O3 1.410(12) .
C11 C12 1.406(14) .
C11 C16 1.393(15) .
C11 O4 1.305(13) .
C12 C13 1.362(16) .
C13 C14 1.372(18) .
C14 C15 1.323(16) .
C15 C16 1.435(14) .
C16 C17 1.439(15) .
C18 C19 1.510(18) .
C19 C20 1.562(16) .
C19 O5 1.423(14) .
C20 O6 1.416(14) .
C21 C22 1.48(3) .
C21 O13 1.242(19) .
C21 O14 1.29(2) .
C23 C24 1.49(3) .
C23 O15 1.23(3) .
C23 O16 1.31(3) .
C25 C26 1.516(18) .
C25 O17 1.274(12) .
C25 O18 1.234(13) .
C27 C28 1.54(2) .
C27 O19 1.30(2) .
C27 O20 1.34(2) .
O6 Dy1 2.390(8) 4_465
O12 Dy1 2.422(7) 4_465
C33 N3 1.54(2) .
C33 C34 1.47(2) .
C29 N3 1.51(2) .
C29 C30 1.47(2) .
N3 C31 1.46(2) .
C31 C32 1.57(3) .
